data_7110942
loop_
_publ_author_name
'Siemeling, Ulrich'
'K\"olling, Lars'
'Stammler, Anja'
'Stammler, Hans-Georg'
'Kaminski, Eric'
'Fink, Gerhard'

_publ_section_title
;
 Polymerisation of acrylonitrile with di(organoimido)chromium(vi)
 complexes
;
_journal_issue 13
_journal_name_full 'Chemical Communications'
_journal_page_first 1177
_journal_paper_doi 10.1039/b002310h
_journal_year 2000
_chemical_formula_sum 'C22 H30 Cr N2'
_chemical_formula_weight 374.48
_chemical_name_systematic
; 
 ? 
;
_space_group_IT_number 14
_symmetry_cell_setting monoclinic
_symmetry_space_group_name_Hall '-P 2yn'
_symmetry_space_group_name_H-M 'P 1 21/n 1'
_atom_sites_solution_hydrogens geom
_atom_sites_solution_primary direct
_atom_sites_solution_secondary difmap
_audit_creation_method SHELXL-97
_cell_angle_alpha 90.00
_cell_angle_beta 100.21(3)
_cell_angle_gamma 90.00
_cell_formula_units_Z 4
_cell_length_a 8.471(4)
_cell_length_b 16.716(10)
_cell_length_c 14.781(6)
_cell_measurement_reflns_used 22
_cell_measurement_temperature 173(2)
_cell_measurement_theta_max 7.9
_cell_measurement_theta_min 2.7
_cell_volume 2059.9(18)
_computing_cell_refinement 'P3 (1989)'
_computing_data_collection 'P3 (1989)'
_computing_data_reduction 'SHELXTL-PLUS (1990)'
_computing_molecular_graphics 'SHELXTL-PLUS (1990)'
_computing_publication_material 'SHELXL-97 (Sheldrick, 1997)'
_computing_structure_refinement 'SHELXL-97 (Sheldrick, 1997)'
_computing_structure_solution 'SHELXS-97 (Sheldrick, 1990)'
_diffrn_ambient_temperature 173(2)
_diffrn_measured_fraction_theta_full 0.963
_diffrn_measured_fraction_theta_max 0.963
_diffrn_measurement_device 'Siemens P2(1) diffractometer'
_diffrn_measurement_method Wyckoff-scan
_diffrn_radiation_monochromator graphite
_diffrn_radiation_source 'fine-focus sealed tube'
_diffrn_radiation_type MoK\a
_diffrn_radiation_wavelength 0.71073
_diffrn_reflns_av_R_equivalents 0.0558
_diffrn_reflns_av_sigmaI/netI 0.0947
_diffrn_reflns_limit_h_max 10
_diffrn_reflns_limit_h_min 0
_diffrn_reflns_limit_k_max 19
_diffrn_reflns_limit_k_min 0
_diffrn_reflns_limit_l_max 17
_diffrn_reflns_limit_l_min -17
_diffrn_reflns_number 3886
_diffrn_reflns_theta_full 25.00
_diffrn_reflns_theta_max 25.00
_diffrn_reflns_theta_min 2.44
_diffrn_standards_interval_count 100
_diffrn_standards_number 3
_exptl_absorpt_coefficient_mu 0.561
_exptl_absorpt_correction_T_max 0.478
_exptl_absorpt_correction_T_min 0.429
_exptl_absorpt_correction_type 'semi-empirical from psi-scans'
_exptl_crystal_colour orange
_exptl_crystal_density_diffrn 1.208
_exptl_crystal_density_method 'not measured'
_exptl_crystal_description plates
_exptl_crystal_F_000 800
_exptl_crystal_size_max 0.6
_exptl_crystal_size_mid 0.4
_exptl_crystal_size_min 0.1
_refine_diff_density_max 0.358
_refine_diff_density_min -0.285
_refine_diff_density_rms 0.070
_refine_ls_extinction_method none
_refine_ls_goodness_of_fit_ref 1.028
_refine_ls_hydrogen_treatment mixed
_refine_ls_matrix_type full
_refine_ls_number_parameters 230
_refine_ls_number_reflns 3627
_refine_ls_number_restraints 0
_refine_ls_restrained_S_all 1.028
_refine_ls_R_factor_all 0.1084
_refine_ls_R_factor_gt 0.0570
_refine_ls_shift/su_max 0.000
_refine_ls_shift/su_mean 0.000
_refine_ls_structure_factor_coef Fsqd
_refine_ls_weighting_details 'w=1/[\s^2^(Fo^2^)+(0.0445P)^2^+0.0220P] where P=(Fo^2^+2Fc^2^)/3'
_refine_ls_weighting_scheme calc
_refine_ls_wR_factor_gt 0.1050
_refine_ls_wR_factor_ref 0.1222
_reflns_number_gt 2346
_reflns_number_total 3627
_reflns_threshold_expression >2sigma(I)
_cod_data_source_file b002310hsup1.cif
_cod_data_source_block compound2
_cod_depositor_comments
;
The following automatic conversions were performed:

'_symmetry_cell_setting' value 'Monoclinic ' changed to 'monoclinic'
according to /home/saulius/struct/CIF-dictionaries/cif_core.dic
dictionary named 'cif_core.dic' version 2.4.2 from
2011-04-26.

'_geom_bond_publ_flag' value 'Y' changed to 'y'
according to /home/saulius/struct/CIF-dictionaries/cif_core.dic
dictionary named 'cif_core.dic' version 2.4.2 from 2011-04-26 (28
times).

'_geom_angle_publ_flag' value 'Y' changed to 'y' according
to /home/saulius/struct/CIF-dictionaries/cif_core.dic dictionary
named 'cif_core.dic' version 2.4.2 from 2011-04-26 (47 times).

Automatic conversion script
Id: cif_fix_values 1891 2012-01-12 08:04:46Z andrius 

The following automatic conversions were performed:

'_refine_ls_weighting_scheme' value 'calc
w=1/[\s^2^(Fo^2^)+(0.0445P)^2^+0.0220P] where P=(Fo^2^+2Fc^2^)/3' was
changed to 'calc'. New tag '_refine_ls_weighting_details' was
created. The value of the new tag was set to
'w=1/[\s^2^(Fo^2^)+(0.0445P)^2^+0.0220P] where P=(Fo^2^+2Fc^2^)/3'.

Automatic conversion script
Id: cif_fix_values 3143 2015-03-26 13:38:13Z robertas 
;
_cod_original_sg_symbol_H-M P2(1)/n
_cod_database_code 7110942

loop_
_symmetry_equiv_pos_as_xyz
'x, y, z'
'-x+1/2, y+1/2, -z+1/2'
'-x, -y, -z'
'x-1/2, -y-1/2, z-1/2'

loop_
_atom_site_label
_atom_site_type_symbol
_atom_site_fract_x
_atom_site_fract_y
_atom_site_fract_z
_atom_site_U_iso_or_equiv
_atom_site_adp_type
_atom_site_occupancy
_atom_site_calc_flag
_atom_site_refinement_flags
Cr1 Cr 0.82238(7) 0.83074(4) 0.60864(4) 0.01839(18) Uani 1 d .
N1 N 0.7096(4) 0.84052(18) 0.5077(2) 0.0209(7) Uani 1 d .
N2 N 0.7669(4) 0.74537(19) 0.6467(2) 0.0203(7) Uani 1 d .
C1 C 0.8960(5) 0.9493(2) 0.7004(3) 0.0209(9) Uani 1 d .
C2 C 1.0090(5) 0.9232(2) 0.7769(3) 0.0284(10) Uani 1 d .
H2 H 0.9745 0.8907 0.8224 0.034 Uiso 1 calc R
C3 C 1.1671(6) 0.9441(3) 0.7862(3) 0.0397(12) Uani 1 d .
H3 H 1.2407 0.9263 0.8384 0.048 Uiso 1 calc R
C4 C 1.2220(5) 0.9909(3) 0.7205(3) 0.0397(12) Uani 1 d .
H4 H 1.3325 1.0044 0.7274 0.048 Uiso 1 calc R
C5 C 1.1145(5) 1.0178(2) 0.6450(3) 0.0340(11) Uani 1 d .
H5 H 1.1506 1.0506 0.6003 0.041 Uiso 1 calc R
C6 C 0.9541(5) 0.9966(2) 0.6347(3) 0.0260(10) Uani 1 d .
H6 H 0.8817 1.0145 0.5820 0.031 Uiso 1 calc R
C7 C 0.7314(5) 0.9187(2) 0.6835(3) 0.0270(10) Uani 1 d .
H7A H 0.6521 0.9546 0.6465 0.032 Uiso 1 calc R
H7B H 0.6932 0.8991 0.7390 0.032 Uiso 1 calc R
C8 C 1.0707(4) 0.7386(2) 0.5299(3) 0.0228(9) Uani 1 d .
C9 C 1.1265(4) 0.6657(3) 0.5685(3) 0.0291(9) Uani 1 d .
H9 H 1.1572 0.6619 0.6333 0.035 Uiso 1 calc R
C10 C 1.1387(5) 0.5984(3) 0.5152(3) 0.0334(11) Uani 1 d .
H10 H 1.1773 0.5497 0.5440 0.040 Uiso 1 calc R
C11 C 1.0953(5) 0.6018(3) 0.4206(3) 0.0352(11) Uani 1 d .
H11 H 1.1027 0.5557 0.3840 0.042 Uiso 1 calc R
C12 C 1.0405(5) 0.6743(3) 0.3804(3) 0.0316(10) Uani 1 d .
H12 H 1.0102 0.6778 0.3155 0.038 Uiso 1 calc R
C13 C 1.0298(4) 0.7407(2) 0.4336(3) 0.0245(9) Uani 1 d .
H13 H 0.9935 0.7896 0.4044 0.029 Uiso 1 calc R
C14 C 1.0549(5) 0.8104(2) 0.5858(3) 0.0293(10) Uani 1 d .
H14A H 1.0908 0.8577 0.5545 0.035 Uiso 1 calc R
H14B H 1.1272 0.8047 0.6459 0.035 Uiso 1 calc R
C15 C 0.6087(5) 0.7884(2) 0.3529(3) 0.0270(10) Uani 1 d .
H15A H 0.6638 0.8324 0.3276 0.040 Uiso 1 calc R
H15B H 0.5107 0.7747 0.3098 0.040 Uiso 1 calc R
H15C H 0.6795 0.7416 0.3625 0.040 Uiso 1 calc R
C16 C 0.4515(5) 0.8869(3) 0.4300(3) 0.0388(12) Uani 1 d .
H16A H 0.4311 0.9058 0.4896 0.058 Uiso 1 calc R
H16B H 0.3500 0.8711 0.3914 0.058 Uiso 1 calc R
H16C H 0.5012 0.9298 0.3996 0.058 Uiso 1 calc R
C17 C 0.5653(5) 0.8142(2) 0.4448(3) 0.0252(10) Uani 1 d .
C18 C 0.4838(5) 0.7463(2) 0.4909(3) 0.0280(10) Uani 1 d .
H18A H 0.4419 0.7694 0.5436 0.034 Uiso 1 calc R
H18B H 0.3906 0.7269 0.4462 0.034 Uiso 1 calc R
C19 C 0.5886(4) 0.6737(2) 0.5259(2) 0.0237(8) Uani 1 d .
H19A H 0.6747 0.6693 0.4888 0.028 Uiso 1 calc R
H19B H 0.5215 0.6250 0.5141 0.028 Uiso 1 calc R
C20 C 0.6671(4) 0.6740(2) 0.6282(2) 0.0220(8) Uani 1 d .
C21 C 0.5426(5) 0.6742(3) 0.6928(3) 0.0313(10) Uani 1 d .
H21A H 0.5983 0.6755 0.7569 0.047 Uiso 1 calc R
H21B H 0.4768 0.6257 0.6824 0.047 Uiso 1 calc R
H21C H 0.4737 0.7214 0.6803 0.047 Uiso 1 calc R
C22 C 0.7720(5) 0.5993(2) 0.6486(3) 0.0295(10) Uani 1 d .
H22A H 0.8504 0.5977 0.6072 0.044 Uiso 1 calc R
H22B H 0.7042 0.5514 0.6392 0.044 Uiso 1 calc R
H22C H 0.8284 0.6010 0.7125 0.044 Uiso 1 calc R

loop_
_atom_site_aniso_label
_atom_site_aniso_U_11
_atom_site_aniso_U_22
_atom_site_aniso_U_33
_atom_site_aniso_U_23
_atom_site_aniso_U_13
_atom_site_aniso_U_12
Cr1 0.0183(3) 0.0171(3) 0.0196(3) -0.0023(3) 0.0028(2) -0.0014(3)
N1 0.0228(17) 0.0164(18) 0.0239(17) 0.0015(14) 0.0052(14) -0.0012(15)
N2 0.0211(17) 0.0221(18) 0.0173(17) -0.0015(14) 0.0026(14) -0.0020(15)
C1 0.033(2) 0.0108(19) 0.019(2) -0.0068(16) 0.0048(18) -0.0010(18)
C2 0.044(3) 0.019(2) 0.022(2) -0.0031(18) 0.006(2) -0.001(2)
C3 0.042(3) 0.032(3) 0.038(3) -0.007(2) -0.010(2) 0.004(2)
C4 0.029(3) 0.033(3) 0.056(3) -0.011(2) 0.006(2) -0.010(2)
C5 0.046(3) 0.018(2) 0.040(3) -0.004(2) 0.014(2) -0.007(2)
C6 0.040(3) 0.014(2) 0.024(2) -0.0028(18) 0.0058(19) -0.0018(19)
C7 0.036(2) 0.021(2) 0.027(2) -0.0031(18) 0.0133(19) 0.005(2)
C8 0.0102(18) 0.029(2) 0.030(2) -0.0040(19) 0.0068(17) -0.0013(18)
C9 0.023(2) 0.039(3) 0.027(2) 0.003(2) 0.0095(17) 0.003(2)
C10 0.031(2) 0.024(2) 0.048(3) 0.010(2) 0.016(2) 0.011(2)
C11 0.036(3) 0.025(2) 0.048(3) -0.012(2) 0.015(2) 0.002(2)
C12 0.032(2) 0.036(2) 0.029(2) -0.005(2) 0.0100(19) 0.008(2)
C13 0.021(2) 0.021(2) 0.033(2) 0.0041(19) 0.0087(18) 0.0072(18)
C14 0.020(2) 0.032(3) 0.037(3) -0.0109(19) 0.0090(19) -0.0041(18)
C15 0.032(2) 0.025(2) 0.023(2) -0.0021(18) -0.0001(19) -0.0040(19)
C16 0.035(3) 0.039(3) 0.039(3) 0.005(2) -0.003(2) 0.012(2)
C17 0.023(2) 0.028(3) 0.022(2) 0.0009(18) -0.0037(17) -0.0005(18)
C18 0.018(2) 0.033(2) 0.031(2) 0.003(2) -0.0001(18) -0.0053(19)
C19 0.026(2) 0.022(2) 0.022(2) -0.0022(19) 0.0019(16) -0.007(2)
C20 0.024(2) 0.0176(19) 0.025(2) -0.0013(19) 0.0041(16) -0.0024(19)
C21 0.033(2) 0.033(2) 0.030(2) 0.007(2) 0.0105(19) -0.002(2)
C22 0.034(2) 0.018(2) 0.037(3) 0.005(2) 0.010(2) 0.000(2)

loop_
_atom_type_symbol
_atom_type_description
_atom_type_scat_dispersion_real
_atom_type_scat_dispersion_imag
_atom_type_scat_source
C C 0.0033 0.0016 'International Tables Vol C Tables 4.2.6.8 and 6.1.1.4'
H H 0.0000 0.0000 'International Tables Vol C Tables 4.2.6.8 and 6.1.1.4'
N N 0.0061 0.0033 'International Tables Vol C Tables 4.2.6.8 and 6.1.1.4'
Cr Cr 0.3209 0.6236 'International Tables Vol C Tables 4.2.6.8 and 6.1.1.4'

loop_
_geom_angle_atom_site_label_1
_geom_angle_atom_site_label_2
_geom_angle_atom_site_label_3
_geom_angle
_geom_angle_publ_flag
N1 Cr1 N2 104.19(16) y
N1 Cr1 C7 101.82(16) y
N2 Cr1 C7 106.26(17) y
N1 Cr1 C14 106.56(16) y
N2 Cr1 C14 104.52(17) y
C7 Cr1 C14 130.89(16) y
N1 Cr1 C1 118.78(15) y
N2 Cr1 C1 125.73(15) y
C7 Cr1 C1 37.03(14) y
C14 Cr1 C1 93.87(15) y
C17 N1 Cr1 146.8(3) y
C20 N2 Cr1 147.3(3) y
C6 C1 C2 117.1(4) y
C6 C1 C7 121.2(4) y
C2 C1 C7 121.2(4) y
C6 C1 Cr1 99.2(2) y
C2 C1 Cr1 105.4(2) y
C7 C1 Cr1 58.36(19) y
C3 C2 C1 120.9(4) y
C2 C3 C4 121.1(4) y
C5 C4 C3 119.5(4) y
C4 C5 C6 119.8(4) y
C5 C6 C1 121.6(4) y
C1 C7 Cr1 84.6(2) y
C9 C8 C13 116.2(4) y
C9 C8 C14 122.7(4) y
C13 C8 C14 121.1(4) y
C10 C9 C8 122.1(4) y
C11 C10 C9 120.5(4) y
C10 C11 C12 118.4(4) y
C13 C12 C11 120.7(4) y
C12 C13 C8 122.0(4) y
C8 C14 Cr1 113.9(3) y
N1 C17 C15 110.1(3) y
N1 C17 C16 106.4(3) y
C15 C17 C16 109.8(3) y
N1 C17 C18 109.1(3) y
C15 C17 C18 112.4(3) y
C16 C17 C18 108.9(3) y
C19 C18 C17 116.8(3) y
C18 C19 C20 116.7(3) y
N2 C20 C22 109.4(3) y
N2 C20 C19 108.8(3) y
C22 C20 C19 109.0(3) y
N2 C20 C21 108.6(3) y
C22 C20 C21 108.4(3) y
C19 C20 C21 112.6(3) y

loop_
_geom_bond_atom_site_label_1
_geom_bond_atom_site_label_2
_geom_bond_distance
_geom_bond_publ_flag
Cr1 N1 1.631(3) y
Cr1 N2 1.633(3) y
Cr1 C7 2.070(4) y
Cr1 C14 2.085(4) y
Cr1 C1 2.420(4) y
N1 C17 1.466(5) y
N2 C20 1.459(5) y
C1 C6 1.408(5) y
C1 C2 1.415(5) y
C1 C7 1.464(5) y
C2 C3 1.368(6) y
C3 C4 1.389(6) y
C4 C5 1.385(6) y
C5 C6 1.386(6) y
C8 C9 1.393(6) y
C8 C13 1.404(5) y
C8 C14 1.476(5) y
C9 C10 1.386(6) y
C10 C11 1.383(6) y
C11 C12 1.393(6) y
C12 C13 1.373(5) y
C15 C17 1.531(5) y
C16 C17 1.542(5) y
C17 C18 1.548(5) y
C18 C19 1.538(6) y
C19 C20 1.540(5) y
C20 C22 1.532(5) y
C20 C21 1.543(5) y
